data_7115773
loop_
_publ_author_name
'Steven P. Kelley'
'Patrick S. Barber'
'Peter H. K. Mullins'
'Robin D. Rogers'

_publ_section_title
;
 Structural clues to UO2^2+^/VO^2+^ competition in seawater extraction
 using amidoxime-based extractants
;
_journal_name_full Chem.Commun.
_journal_page_first 12504
_journal_paper_doi 10.1039/C4cc06370H
_journal_volume 50
_journal_year 2014
_chemical_formula_moiety 'C5H10N6O6U, 3(H2O)'
_chemical_formula_sum 'C5 H16 N6 O9 U'
_chemical_formula_weight 542.27
_chemical_name_systematic 'di(aqua)4,5-diamidoximatoimidazoledioxouranium(VI) trihydrate'
_space_group_crystal_system monoclinic
_space_group_IT_number 14
_space_group_name_Hall '-P 2ybc'
_space_group_name_H-M_alt 'P 1 21/c 1'
_symmetry_space_group_name_Hall '-P 2ybc'
_symmetry_space_group_name_H-M 'P 1 21/c 1'
_atom_sites_solution_hydrogens mixed
_atom_sites_solution_primary direct
_atom_sites_solution_secondary difmap
_audit_creation_method SHELXL-2013
_cell_angle_alpha 90
_cell_angle_beta 67.784(2)
_cell_angle_gamma 90
_cell_formula_units_Z 8
_cell_length_a 12.7380(6)
_cell_length_b 21.4891(11)
_cell_length_c 10.8190(6)
_cell_measurement_reflns_used 9740
_cell_measurement_temperature 173(2)
_cell_measurement_theta_max 29.00
_cell_measurement_theta_min 2.24
_cell_volume 2741.6(2)
_computing_cell_refinement 'Bruker SAINT'
_computing_data_collection 'Bruker APEX2'
_computing_data_reduction 'Bruker SAINT'
_computing_molecular_graphics 'Bruker SHELXTL'
_computing_publication_material 'Bruker SHELXTL'
_computing_structure_refinement 'SHELXL-2013 (Sheldrick, 2013)'
_computing_structure_solution 'SHELXS-97 (Sheldrick 2008)'
_diffrn_ambient_temperature 173(2)
_diffrn_measured_fraction_theta_full 1.000
_diffrn_measured_fraction_theta_max 0.994
_diffrn_measurement_device_type 'Bruker APEX-II CCD'
_diffrn_measurement_method '\f and \w scans'
_diffrn_radiation_type MoK\a
_diffrn_radiation_wavelength 0.71073
_diffrn_reflns_av_unetI/netI 0.0415
_diffrn_reflns_Laue_measured_fraction_full 1.000
_diffrn_reflns_Laue_measured_fraction_max 0.994
_diffrn_reflns_limit_h_max 17
_diffrn_reflns_limit_h_min -15
_diffrn_reflns_limit_k_max 29
_diffrn_reflns_limit_k_min 0
_diffrn_reflns_limit_l_max 14
_diffrn_reflns_limit_l_min 0
_diffrn_reflns_number 7342
_diffrn_reflns_point_group_measured_fraction_full 1.000
_diffrn_reflns_point_group_measured_fraction_max 0.994
_diffrn_reflns_theta_full 25.242
_diffrn_reflns_theta_max 29.105
_diffrn_reflns_theta_min 1.727
_exptl_absorpt_coefficient_mu 11.899
_exptl_absorpt_correction_T_max 0.745829
_exptl_absorpt_correction_T_min 0.192334
_exptl_absorpt_correction_type multi-scan
_exptl_absorpt_process_details 'TWINABS, Sheldrick, G. M., 1996'
_exptl_crystal_colour red
_exptl_crystal_density_diffrn 2.628
_exptl_crystal_density_method 'not measured'
_exptl_crystal_description prism
_exptl_crystal_F_000 2016
_exptl_crystal_recrystallization_method 'Re-crystallisation from solvent: Water'
_exptl_crystal_size_max 0.32
_exptl_crystal_size_mid 0.07
_exptl_crystal_size_min 0.06
_refine_diff_density_max 11.810
_refine_diff_density_min -5.654
_refine_diff_density_rms 0.391
_refine_ls_extinction_method none
_refine_ls_goodness_of_fit_ref 1.043
_refine_ls_hydrogen_treatment mixed
_refine_ls_matrix_type full
_refine_ls_number_parameters 385
_refine_ls_number_reflns 7342
_refine_ls_number_restraints 0
_refine_ls_restrained_S_all 1.043
_refine_ls_R_factor_all 0.0678
_refine_ls_R_factor_gt 0.0579
_refine_ls_shift/su_max 0.001
_refine_ls_shift/su_mean 0.000
_refine_ls_structure_factor_coef Fsqd
_refine_ls_weighting_details 'w=1/[\s^2^(Fo^2^)+(0.1123P)^2^+18.7862P] where P=(Fo^2^+2Fc^2^)/3'
_refine_ls_weighting_scheme calc
_refine_ls_wR_factor_gt 0.1476
_refine_ls_wR_factor_ref 0.1586
_reflns_Friedel_coverage 0.000
_reflns_number_gt 6505
_reflns_number_total 7342
_reflns_threshold_expression 'I > 2\s(I)'
_cod_data_source_file c4cc06370h2.cif
_cod_data_source_block UO2(4,5-(DAO)Im)(OH2)2x3H2O
_cod_database_code 7115773
_shelx_space_group_comment
; 
The symmetry employed for this shelxl refinement is uniquely defined 
by the following loop, which should always be used as a source of 
symmetry information in preference to the above space-group names. 
They are only intended as comments. 
;
_shelxl_version_number 2013-4

loop_
_space_group_symop_operation_xyz
'x, y, z'
'-x, y+1/2, -z+1/2'
'-x, -y, -z'
'x, -y-1/2, z-1/2'

loop_
_atom_site_label
_atom_site_type_symbol
_atom_site_fract_x
_atom_site_fract_y
_atom_site_fract_z
_atom_site_U_iso_or_equiv
_atom_site_adp_type
_atom_site_occupancy
_atom_site_site_symmetry_order
_atom_site_calc_flag
_atom_site_refinement_flags_posn
_atom_site_refinement_flags_adp
U1 U -0.09584(3) 0.71181(2) 0.66862(3) 0.01142(11) Uani 1 1 d . .
U2 U 0.33537(3) 0.79402(2) 0.59243(3) 0.01083(11) Uani 1 1 d . .
O4A O 0.0412(6) 0.7120(3) 0.5340(7) 0.0152(14) Uani 1 1 d . .
O3B O 0.1970(6) 0.7963(3) 0.7215(7) 0.0146(14) Uani 1 1 d . .
O1W O 0.0465(6) 0.8984(3) 0.5781(7) 0.0190(14) Uani 1 1 d . .
H1W1 H -0.0059 0.8711 0.6287 0.029 Uiso 1 1 d . U
H1W2 H 0.0991 0.8724 0.5226 0.029 Uiso 1 1 d . U
O3A O -0.2337(6) 0.7182(3) 0.7989(7) 0.0161(14) Uani 1 1 d . .
O4B O 0.4743(6) 0.7857(3) 0.4631(8) 0.0175(15) Uani 1 1 d . .
O2W O 0.6592(6) 0.6541(3) 0.1317(8) 0.0244(16) Uani 1 1 d . .
H2W1 H 0.5897 0.6691 0.1453 0.037 Uiso 1 1 d . U
H2W2 H 0.6633 0.6202 0.0831 0.037 Uiso 1 1 d . U
O1A O -0.1876(6) 0.6845(3) 0.5144(7) 0.0134(13) Uani 1 1 d . .
O1B O 0.4151(6) 0.8220(3) 0.7548(7) 0.0145(13) Uani 1 1 d . .
O3W O 0.5881(7) 0.7931(5) 0.1715(9) 0.042(3) Uani 1 1 d . .
H3W1 H 0.5732 0.8106 0.2521 0.063 Uiso 1 1 d . U
H3W2 H 0.6610 0.8036 0.1256 0.063 Uiso 1 1 d . U
O2A O -0.0208(6) 0.6612(3) 0.8136(7) 0.0185(14) Uani 1 1 d . .
O2B O 0.2635(6) 0.8466(3) 0.4398(7) 0.0159(13) Uani 1 1 d . .
O4W O 0.6109(7) 0.8454(4) -0.0947(8) 0.032(2) Uani 1 1 d . .
H4W1 H 0.6140 0.8056 -0.0717 0.048 Uiso 1 1 d . U
H4W2 H 0.6171 0.8424 -0.1800 0.048 Uiso 1 1 d . U
O5A O -0.0346(6) 0.7952(3) 0.7780(7) 0.0163(14) Uani 1 1 d . .
H5A3 H -0.0704 0.8081 0.8591 0.024 Uiso 1 1 d . U
H5A4 H 0.0330 0.7982 0.7787 0.024 Uiso 1 1 d . U
O5B O 0.2680(6) 0.7088(3) 0.4907(7) 0.0163(14) Uani 1 1 d . .
H5B3 H 0.1977 0.7013 0.4946 0.024 Uiso 1 1 d . U
H5B4 H 0.3113 0.6863 0.4196 0.024 Uiso 1 1 d . U
O5W O 0.5011(7) 0.5636(3) 0.6056(8) 0.0259(16) Uani 1 1 d . .
H5W1 H 0.4423 0.5578 0.5807 0.039 Uiso 1 1 d . U
H5W2 H 0.5336 0.5957 0.5536 0.039 Uiso 1 1 d . U
O6A O -0.1270(6) 0.8102(3) 0.5691(7) 0.0164(14) Uani 1 1 d . .
H6A1 H -0.1991 0.8244 0.5950 0.025 Uiso 1 1 d . U
H6A2 H -0.0947 0.8285 0.4886 0.025 Uiso 1 1 d . U
O6B O 0.3737(7) 0.6970(3) 0.6906(8) 0.0172(14) Uani 1 1 d . .
H6B1 H 0.342(11) 0.685(6) 0.768(13) 0.026 Uiso 1 1 d . U
H6B2 H 0.447(11) 0.689(6) 0.698(13) 0.026 Uiso 1 1 d . U
O6W O 0.2666(8) 0.5817(3) 0.6342(8) 0.0301(18) Uani 1 1 d . .
H6W1 H 0.2617 0.6229 0.6226 0.045 Uiso 1 1 d . U
H6W2 H 0.2375 0.5654 0.5777 0.045 Uiso 1 1 d . U
N1A N -0.0893(7) 0.4530(4) 0.7031(8) 0.0150(15) Uani 1 1 d . .
H1A1 H -0.0714 0.4350 0.7678 0.018 Uiso 1 1 d . U
N3B N 0.3436(7) 1.0536(4) 0.5335(8) 0.0151(16) Uani 1 1 d . .
N3A N -0.1588(7) 0.4650(4) 0.5469(8) 0.0142(15) Uani 1 1 d . .
N1B N 0.4100(7) 1.0422(4) 0.6952(8) 0.0160(16) Uani 1 1 d . .
H1B H 0.4391 1.0520 0.7567 0.024 Uiso 1 1 d . U
N5A N -0.2147(9) 0.5696(4) 0.4355(11) 0.032(2) Uani 1 1 d . .
H5D H -0.2372 0.5990 0.3912 0.038 Uiso 1 1 d . U
H5C H -0.2155 0.5315 0.4026 0.038 Uiso 1 1 d . U
N4B N 0.3941(7) 0.8748(4) 0.6924(9) 0.0164(16) Uani 1 1 d . .
N4A N -0.1585(7) 0.6325(4) 0.5724(8) 0.0150(16) Uani 1 1 d . .
N5B N 0.4549(8) 0.9366(4) 0.8244(9) 0.0207(18) Uani 1 1 d . .
H5B1 H 0.4631 0.9757 0.8523 0.025 Uiso 1 1 d . U
H5B2 H 0.4600 0.9003 0.8624 0.025 Uiso 1 1 d . U
N6A N -0.0583(7) 0.6177(3) 0.7441(8) 0.0151(16) Uani 1 1 d . .
N6B N 0.3092(7) 0.8875(3) 0.5051(8) 0.0145(16) Uani 1 1 d . .
N7A N -0.0169(8) 0.5360(4) 0.8588(9) 0.024(2) Uani 1 1 d . .
H7A1 H -0.0511 0.5006 0.8971 0.033 Uiso 1 1 d . U
H7A2 H 0.0023 0.5648 0.9066 0.033 Uiso 1 1 d . U
N7B N 0.2692(8) 0.9711(4) 0.3921(10) 0.0241(19) Uani 1 1 d . .
H7B1 H 0.2460 0.9533 0.3455 0.054 Uiso 1 1 d . .
H7B2 H 0.2622 1.0067 0.3902 0.024 Uiso 1 1 d . .
C2A C -0.1275(8) 0.4252(5) 0.6170(9) 0.0168(19) Uani 1 1 d . .
H2AA H -0.1312 0.3813 0.6081 0.020 Uiso 1 1 calc R U
C2B C 0.3811(8) 1.0827(5) 0.6161(9) 0.019(2) Uani 1 1 d . .
H2BA H 0.3871 1.1267 0.6202 0.022 Uiso 1 1 calc R U
C4A C -0.1403(8) 0.5227(4) 0.5884(9) 0.0123(17) Uani 1 1 d . .
C5B C 0.3892(9) 0.9835(4) 0.6606(9) 0.0152(18) Uani 1 1 d . .
C5A C -0.0969(8) 0.5161(4) 0.6886(9) 0.0114(17) Uani 1 1 d . .
C4B C 0.3483(8) 0.9913(4) 0.5595(10) 0.0133(17) Uani 1 1 d . .
C6A C -0.1716(8) 0.5776(4) 0.5308(10) 0.0139(17) Uani 1 1 d . .
C7B C 0.4136(8) 0.9295(4) 0.7279(9) 0.0117(17) Uani 1 1 d . .
C7A C -0.0582(8) 0.5588(4) 0.7687(8) 0.0116(17) Uani 1 1 d . .
C6B C 0.3088(8) 0.9475(4) 0.4832(9) 0.0127(17) Uani 1 1 d . .

loop_
_atom_site_aniso_label
_atom_site_aniso_U_11
_atom_site_aniso_U_22
_atom_site_aniso_U_33
_atom_site_aniso_U_23
_atom_site_aniso_U_13
_atom_site_aniso_U_12
U1 0.01318(18) 0.00795(17) 0.01331(18) 0.00000(11) -0.00523(13) -0.00037(11)
U2 0.01220(17) 0.00732(17) 0.01289(17) -0.00065(11) -0.00463(13) -0.00039(11)
O4A 0.017(3) 0.009(3) 0.022(4) 0.000(2) -0.009(3) -0.001(2)
O3B 0.019(3) 0.002(3) 0.024(4) -0.003(2) -0.010(3) -0.002(2)
O1W 0.017(4) 0.012(3) 0.030(4) 0.003(3) -0.011(3) -0.001(3)
O3A 0.017(3) 0.009(3) 0.024(4) 0.003(3) -0.009(3) -0.002(2)
O4B 0.014(3) 0.015(3) 0.020(4) -0.001(2) -0.002(3) 0.000(3)
O2W 0.023(4) 0.023(4) 0.030(4) -0.001(3) -0.013(3) -0.007(3)
O1A 0.013(3) 0.008(3) 0.020(3) 0.002(2) -0.006(3) -0.001(2)
O1B 0.018(3) 0.010(3) 0.018(3) 0.005(2) -0.009(3) 0.001(2)
O3W 0.019(4) 0.077(7) 0.029(5) 0.017(4) -0.008(4) -0.007(4)
O2A 0.028(4) 0.013(3) 0.020(3) 0.002(3) -0.015(3) -0.003(3)
O2B 0.022(4) 0.010(3) 0.019(3) -0.003(3) -0.012(3) 0.000(3)
O4W 0.050(6) 0.022(4) 0.029(4) -0.006(3) -0.021(4) 0.004(3)
O5A 0.019(4) 0.013(3) 0.017(3) -0.002(2) -0.007(3) -0.002(3)
O5B 0.015(3) 0.015(3) 0.020(4) -0.006(2) -0.009(3) -0.003(2)
O5W 0.033(4) 0.016(3) 0.035(4) 0.005(3) -0.020(4) 0.002(3)
O6A 0.020(4) 0.011(3) 0.022(3) 0.007(3) -0.011(3) 0.001(3)
O6B 0.023(4) 0.010(3) 0.020(3) 0.003(3) -0.009(3) 0.002(3)
O6W 0.051(5) 0.015(3) 0.035(4) 0.003(3) -0.028(4) -0.006(3)
N1A 0.016(4) 0.009(4) 0.020(4) 0.001(3) -0.007(3) 0.002(3)
N3B 0.020(4) 0.011(4) 0.016(4) 0.002(3) -0.008(3) 0.003(3)
N3A 0.015(4) 0.012(4) 0.014(4) 0.000(3) -0.004(3) -0.002(3)
N1B 0.018(4) 0.013(4) 0.017(4) -0.004(3) -0.006(3) -0.004(3)
N5A 0.050(7) 0.014(4) 0.048(6) -0.005(4) -0.038(5) 0.007(4)
N4B 0.020(4) 0.012(4) 0.018(4) -0.001(3) -0.008(3) -0.001(3)
N4A 0.021(4) 0.012(4) 0.017(4) 0.000(3) -0.012(3) 0.001(3)
N5B 0.035(5) 0.011(4) 0.022(4) 0.000(3) -0.018(4) -0.002(3)
N6A 0.024(4) 0.006(3) 0.021(4) 0.000(3) -0.015(3) -0.001(3)
N6B 0.014(4) 0.012(4) 0.020(4) -0.005(3) -0.010(3) 0.001(3)
N7A 0.045(6) 0.013(4) 0.030(5) 0.005(3) -0.032(4) -0.006(4)
N7B 0.039(6) 0.012(4) 0.033(5) 0.003(3) -0.026(4) -0.001(4)
C2A 0.017(5) 0.011(4) 0.021(5) 0.002(3) -0.005(4) -0.004(3)
C2B 0.019(5) 0.013(5) 0.021(5) 0.002(3) -0.003(4) 0.000(3)
C4A 0.014(4) 0.012(4) 0.014(4) -0.002(3) -0.008(3) -0.003(3)
C5B 0.021(5) 0.012(4) 0.016(4) -0.003(3) -0.011(4) 0.000(3)
C5A 0.015(4) 0.004(4) 0.016(4) 0.000(3) -0.007(3) 0.002(3)
C4B 0.010(4) 0.011(4) 0.020(4) 0.001(3) -0.007(4) 0.000(3)
C6A 0.012(4) 0.013(4) 0.019(4) 0.003(3) -0.009(4) 0.003(3)
C7B 0.014(4) 0.007(4) 0.014(4) -0.002(3) -0.005(3) 0.003(3)
C7A 0.019(5) 0.013(4) 0.009(4) 0.004(3) -0.012(3) -0.001(3)
C6B 0.013(4) 0.016(4) 0.012(4) 0.000(3) -0.008(3) 0.000(3)

loop_
_atom_type_symbol
_atom_type_description
_atom_type_scat_dispersion_real
_atom_type_scat_dispersion_imag
_atom_type_scat_source
C C 0.0033 0.0016 'International Tables Vol C Tables 4.2.6.8 and 6.1.1.4'
H H 0.0000 0.0000 'International Tables Vol C Tables 4.2.6.8 and 6.1.1.4'
N N 0.0061 0.0033 'International Tables Vol C Tables 4.2.6.8 and 6.1.1.4'
O O 0.0106 0.0060 'International Tables Vol C Tables 4.2.6.8 and 6.1.1.4'
U U -9.6767 9.6646 'International Tables Vol C Tables 4.2.6.8 and 6.1.1.4'

loop_
_geom_angle_atom_site_label_1
_geom_angle_atom_site_label_2
_geom_angle_atom_site_label_3
_geom_angle
O3A U1 O4A 175.2(3)
O3A U1 N4A 90.5(3)
O4A U1 N4A 91.8(3)
O3A U1 N6A 93.5(3)
O4A U1 N6A 91.2(3)
N4A U1 N6A 70.2(3)
O3A U1 O2A 92.0(3)
O4A U1 O2A 91.5(3)
N4A U1 O2A 104.7(2)
N6A U1 O2A 34.5(2)
O3A U1 O5A 87.7(3)
O4A U1 O5A 90.0(3)
N4A U1 O5A 178.0(3)
N6A U1 O5A 109.1(3)
O2A U1 O5A 74.6(2)
O3A U1 O1A 88.6(3)
O4A U1 O1A 90.9(3)
N4A U1 O1A 34.1(2)
N6A U1 O1A 104.4(2)
O2A U1 O1A 138.9(2)
O5A U1 O1A 146.5(2)
O3A U1 O6A 90.3(3)
O4A U1 O6A 84.9(3)
N4A U1 O6A 107.3(3)
N6A U1 O6A 175.4(3)
O2A U1 O6A 147.9(2)
O5A U1 O6A 73.5(2)
O1A U1 O6A 73.2(2)
O3B U2 O4B 175.9(3)
O3B U2 N6B 92.5(3)
O4B U2 N6B 91.2(3)
O3B U2 N4B 90.7(3)
O4B U2 N4B 92.4(3)
N6B U2 N4B 70.1(3)
O3B U2 O1B 89.2(3)
O4B U2 O1B 91.7(3)
N6B U2 O1B 104.3(2)
N4B U2 O1B 34.3(2)
O3B U2 O2B 90.3(3)
O4B U2 O2B 91.7(3)
N6B U2 O2B 33.8(2)
N4B U2 O2B 103.8(3)
O1B U2 O2B 138.0(2)
O3B U2 O5B 87.8(3)
O4B U2 O5B 89.1(3)
N6B U2 O5B 109.8(3)
N4B U2 O5B 178.5(3)
O1B U2 O5B 145.8(2)
O2B U2 O5B 76.0(2)
O3B U2 O6B 89.1(3)
O4B U2 O6B 87.4(3)
N6B U2 O6B 176.0(3)
N4B U2 O6B 106.3(3)
O1B U2 O6B 72.0(2)
O2B U2 O6B 149.9(2)
O5B U2 O6B 73.9(2)
N4A O1A U1 67.0(4)
N4B O1B U2 68.9(4)
N6A O2A U1 69.3(4)
N6B O2B U2 67.2(4)
C2A N1A C5A 107.5(8)
C2B N3B C4B 105.5(8)
C2A N3A C4A 106.0(8)
C2B N1B C5B 106.8(8)
C7B N4B O1B 120.1(8)
C7B N4B U2 162.9(7)
O1B N4B U2 76.8(4)
C6A N4A O1A 118.7(8)
C6A N4A U1 161.4(7)
O1A N4A U1 78.9(4)
C7A N6A O2A 121.3(8)
C7A N6A U1 162.0(7)
O2A N6A U1 76.1(4)
C6B N6B O2B 120.1(8)
C6B N6B U2 160.9(7)
O2B N6B U2 79.0(4)
N3A C2A N1A 112.5(9)
N3B C2B N1B 112.1(9)
N3A C4A C5A 109.2(8)
N3A C4A C6A 119.0(8)
C5A C4A C6A 131.7(8)
N1B C5B C4B 105.9(8)
N1B C5B C7B 119.6(9)
C4B C5B C7B 134.5(8)
N1A C5A C4A 104.8(8)
N1A C5A C7A 119.7(8)
C4A C5A C7A 135.4(8)
N3B C4B C5B 109.7(8)
N3B C4B C6B 117.5(8)
C5B C4B C6B 132.8(8)
N4A C6A N5A 121.6(9)
N4A C6A C4A 119.7(9)
N5A C6A C4A 118.6(8)
N4B C7B N5B 120.8(8)
N4B C7B C5B 118.2(8)
N5B C7B C5B 121.0(8)
N6A C7A N7A 122.1(8)
N6A C7A C5A 117.6(8)
N7A C7A C5A 120.2(8)
N6B C6B N7B 121.6(8)
N6B C6B C4B 120.4(8)
N7B C6B C4B 118.0(8)

loop_
_geom_bond_atom_site_label_1
_geom_bond_atom_site_label_2
_geom_bond_distance
U1 O3A 1.794(7)
U1 O4A 1.801(7)
U1 N4A 2.292(8)
U1 N6A 2.299(7)
U1 O2A 2.385(7)
U1 O5A 2.434(7)
U1 O1A 2.444(7)
U1 O6A 2.471(6)
U2 O3B 1.788(7)
U2 O4B 1.803(7)
U2 N6B 2.298(8)
U2 N4B 2.313(8)
U2 O1B 2.414(7)
U2 O2B 2.446(7)
U2 O5B 2.453(6)
U2 O6B 2.471(7)
O1A N4A 1.398(10)
O1B N4B 1.396(10)
O2A N6A 1.393(10)
O2B N6B 1.386(10)
N1A C2A 1.344(12)
N1A C5A 1.372(11)
N3B C2B 1.319(13)
N3B C4B 1.375(11)
N3A C2A 1.302(12)
N3A C4A 1.369(11)
N1B C2B 1.365(13)
N1B C5B 1.370(12)
N5A C6A 1.349(13)
N4B C7B 1.290(12)
N4A C6A 1.296(12)
N5B C7B 1.344(12)
N6A C7A 1.293(11)
N6B C6B 1.310(11)
N7A C7A 1.362(11)
N7B C6B 1.365(12)
C4A C5A 1.399(12)
C4A C6A 1.459(12)
C5B C4B 1.387(14)
C5B C7B 1.465(13)
C5A C7A 1.470(12)
C4B C6B 1.462(13)
